data_9014536
loop_
_publ_author_name
'Averbuch-Pouchot M'
'Durif, A.'
'Guitel, J.'

_publ_section_title
;
 Crystal structure of an ammonium phospho-chromate: (N H4)3 P Cr4 O16
 _cod_database_code 1007244
;
_journal_name_full 'Journal of Solid State Chemistry'
_journal_page_first 381
_journal_page_last 384
_journal_paper_doi 10.1016/0022-4596(81)90450-3
_journal_volume 36
_journal_year 1981
_chemical_formula_sum 'Cr4 N3 O16 P'
_space_group_IT_number 160
_symmetry_space_group_name_Hall 'R 3 -2"'
_symmetry_space_group_name_H-M 'R 3 m :H'
_cell_angle_alpha 90
_cell_angle_beta 90
_cell_angle_gamma 120
_cell_length_a 12.033
_cell_length_b 12.033
_cell_length_c 10.032
_cell_formula_units_Z 3
_cell_volume 1257.958
_database_code_amcsd 0015926
_exptl_crystal_density_diffrn 2.126
_cod_duplicate_entry 1007244
_cod_original_sg_symbol_H-M 'R 3 m'
_cod_original_formula_sum 'Cr4 P O16 N3'
_cod_database_code 9014536
_amcsd_formula_title 'Cr4 H12 N3 O16 P'

loop_
_space_group_symop_operation_xyz
x,y,z
2/3+x,1/3+y,1/3+z
1/3+x,2/3+y,2/3+z
x,x-y,z
2/3+x,1/3+x-y,1/3+z
1/3+x,2/3+x-y,2/3+z
-y,-x,z
2/3-y,1/3-x,1/3+z
1/3-y,2/3-x,2/3+z
-x+y,y,z
2/3-x+y,1/3+y,1/3+z
1/3-x+y,2/3+y,2/3+z
-y,x-y,z
2/3-y,1/3+x-y,1/3+z
1/3-y,2/3+x-y,2/3+z
-x+y,-x,z
2/3-x+y,1/3-x,1/3+z
1/3-x+y,2/3-x,2/3+z

loop_
_atom_site_label
_atom_site_fract_x
_atom_site_fract_y
_atom_site_fract_z
_atom_site_attached_hydrogens
Cr1 0.87560 -0.87560 0.50750 0
Cr2 0.00000 0.00000 0.00000 0
P1 0.00000 0.00000 0.32570 0
O1 0.93120 -0.93120 0.36460 0
O2 -0.01910 0.22690 0.58030 0
O3 0.80840 -0.80840 0.44610 0
O4 0.00000 0.00000 0.17780 0
O5 0.92710 -0.92710 0.94560 0
N1 -0.51520 0.51520 0.46760 4

loop_
_cod_related_entry_id
_cod_related_entry_database
_cod_related_entry_code
1 AMCSD 0015926
